data_7704857
loop_
_publ_author_name
'Xia, Zhinan'
'Li, Fengyan'
'Xu, Lin'
'Feng, Pingyun'

_publ_section_title
;
 A stable and highly selective metalloporphyrin based framework for the
 catalytic oxidation of cyclohexene.
;
_journal_issue 32
_journal_name_full 'Dalton transactions (Cambridge, England : 2003)'
_journal_page_first 11157
_journal_page_last 11162
_journal_paper_doi 10.1039/d0dt01420f
_journal_volume 49
_journal_year 2020
_chemical_formula_sum 'C50 H43 Mo2 N5 O16'
_chemical_formula_weight 1325.77
_space_group_crystal_system orthorhombic
_space_group_IT_number 62
_space_group_name_Hall '-P 2ac 2n'
_space_group_name_H-M_alt 'P n m a'
_atom_sites_solution_hydrogens geom
_atom_sites_solution_primary direct
_audit_creation_method SHELXL-2014
_audit_update_record
;
2020-07-09 deposited with the CCDC.	2020-07-17 downloaded from the CCDC.
;
_cell_angle_alpha 90
_cell_angle_beta 90
_cell_angle_gamma 90
_cell_formula_units_Z 4
_cell_length_a 24.2727(9)
_cell_length_b 35.9510(13)
_cell_length_c 7.6427(3)
_cell_measurement_reflns_used 9864
_cell_measurement_temperature 296(2)
_cell_measurement_theta_max 25.124
_cell_measurement_theta_min 2.583
_cell_volume 6669.2(4)
_computing_cell_refinement 'Bruker SMART'
_computing_data_collection 'Bruker SMART'
_computing_data_reduction 'Bruker SMART'
_computing_molecular_graphics 'DIAMOND (Brandenburg, 1999)'
_computing_publication_material 'SHELXL-2014 (Sheldrick, 2014)'
_computing_structure_refinement 'SHELXL-2014 (Sheldrick, 2014)'
_computing_structure_solution 'SHELXL-2014 (Sheldrick, 2014)'
_diffrn_ambient_temperature 296(2)
_diffrn_measured_fraction_theta_full 0.434
_diffrn_measured_fraction_theta_max 0.999
_diffrn_measurement_device_type 'Bruker SMART APEX CCD'
_diffrn_measurement_method 'phi and omega scans'
_diffrn_radiation_type MoK\a
_diffrn_radiation_wavelength 0.71073
_diffrn_reflns_av_R_equivalents 0.0747
_diffrn_reflns_av_unetI/netI 0.0449
_diffrn_reflns_Laue_measured_fraction_full 0.434
_diffrn_reflns_Laue_measured_fraction_max 0.999
_diffrn_reflns_limit_h_max 22
_diffrn_reflns_limit_h_min -22
_diffrn_reflns_limit_k_max 27
_diffrn_reflns_limit_k_min -32
_diffrn_reflns_limit_l_max 6
_diffrn_reflns_limit_l_min -5
_diffrn_reflns_number 18695
_diffrn_reflns_point_group_measured_fraction_full 0.434
_diffrn_reflns_point_group_measured_fraction_max 0.999
_diffrn_reflns_theta_full 25.242
_diffrn_reflns_theta_max 18.838
_diffrn_reflns_theta_min 1.771
_diffrn_source 'fine-focus sealed tube'
_exptl_absorpt_coefficient_mu 0.433
_exptl_absorpt_correction_T_max 0.996
_exptl_absorpt_correction_T_min 0.990
_exptl_absorpt_correction_type multi-scan
_exptl_absorpt_process_details
;
'SADABS 2014/5 (Bruker, 2014) was used for absorption correction. 
R(int) was 0.0870 before and 0.0747 after correction. 
The Ratio of minimum to maximum transmission is 0.9939. 
The \l/2 correction factor is not present.' 
;
_exptl_crystal_colour dark-red
_exptl_crystal_density_diffrn 1.320
_exptl_crystal_description block
_exptl_crystal_F_000 2360
_exptl_crystal_size_max 0.030
_exptl_crystal_size_mid 0.020
_exptl_crystal_size_min 0.010
_platon_squeeze_details
;
TITL test1 in Pnma
CELL   24.2727   35.9510    7.6427     90.00     90.00     90.00
SPGR Pnma
# Solvent Accessible Volume =      2405
# Electrons Found in S.A.V. =       586
# Note: Atoms in Void are Labelled as Cxxx and Qxxx for all Others
Q101 0.434 0.243 0.252 !       2.55 eA-3
C102 0.291 0.947 0.082 !       2.31 eA-3
Q103 0.930 0.203 0.232 !       2.31 eA-3
C104 0.294 0.936 0.139 !       2.25 eA-3
C105 0.842 0.921 0.517 !       2.02 eA-3
Q106 0.500 0.500 0.000 !       1.89 eA-3
C107 0.780 0.573 0.248 !       1.67 eA-3
C108 0.681 0.449 0.967 !       1.66 eA-3
Q109 0.005 0.248 0.375 !       1.60 eA-3
C110 0.282 0.984 0.066 !       1.56 eA-3
C111 0.249 0.461 0.686 !       1.42 eA-3
Q112 0.993 0.710 0.205 !       1.29 eA-3
Q113 0.954 0.736 0.058 !       1.27 eA-3
C114 0.176 0.485 0.409 !       1.22 eA-3
C115 0.765 0.458 0.656 !       1.19 eA-3
Q116 0.042 0.747 0.875 !       1.14 eA-3
Q117 0.469 0.253 0.719 !       1.14 eA-3
C118 0.486 0.211 0.166 !       1.14 eA-3
C119 0.641 0.461 0.073 !       1.09 eA-3
Q120 0.437 0.753 0.625 !       1.08 eA-3
C121 0.685 0.451 0.237 !       1.05 eA-3
Q122 0.006 0.768 0.986 !       1.01 eA-3
C123 0.803 0.475 0.702 !       0.98 eA-3
Q124 0.533 0.778 0.687 !       0.95 eA-3
Q125 0.275 0.928 0.969 !       0.95 eA-3
Q126 0.491 0.206 0.439 !       0.94 eA-3
C127 0.246 0.506 0.254 !       0.94 eA-3
Q128 0.813 0.583 0.617 !       0.93 eA-3
Q129 0.562 0.484 0.153 !       0.92 eA-3
Q130 0.391 0.964 0.053 !       0.88 eA-3
C131 0.736 0.995 0.108 !       0.87 eA-3
Q132 0.837 0.751 0.437 !       0.85 eA-3
Q133 0.040 0.732 0.438 !       0.84 eA-3
C134 0.764 0.055 0.947 !       0.82 eA-3
Q135 0.180 0.010 0.065 !       0.80 eA-3
C136 0.005 0.290 0.207 !       0.80 eA-3
C137 0.995 0.710 0.793 !       0.80 eA-3
Q138 0.326 0.601 0.380 !       0.79 eA-3
Q139 0.503 0.250 0.406 !       0.77 eA-3
Q140 0.969 0.305 0.560 !       0.76 eA-3
C141 0.813 0.991 0.738 !       0.76 eA-3
Q142 0.927 0.164 0.241 !       0.76 eA-3
C143 0.235 0.014 0.081 !       0.75 eA-3
Q144 0.438 0.269 0.728 !       0.74 eA-3
Q145 0.938 0.231 0.772 !       0.74 eA-3
Q146 0.319 0.034 0.005 !       0.74 eA-3
Q147 0.319 0.749 0.469 !       0.73 eA-3
Q148 0.078 0.725 0.303 !       0.73 eA-3
Q149 0.765 0.912 0.862 !       0.73 eA-3
Q150 0.703 0.419 0.215 !       0.70 eA-3
Q151 0.422 0.251 0.125 !       0.69 eA-3
Q152 0.795 0.496 0.278 !       0.68 eA-3
Q153 0.930 0.217 0.055 !       0.67 eA-3
Q154 0.196 0.713 0.483 !       0.67 eA-3
Q155 0.343 0.972 0.251 !       0.66 eA-3
C156 0.781 0.523 0.831 !       0.66 eA-3
Q157 0.600 0.426 0.112 !       0.65 eA-3
Q158 0.227 0.749 0.406 !       0.65 eA-3
Q159 0.148 0.969 0.373 !       0.65 eA-3
C160 0.781 0.554 0.892 !       0.65 eA-3
Q161 0.372 0.164 0.287 !       0.64 eA-3
Q162 0.500 0.782 0.165 !       0.63 eA-3
Q163 0.607 0.517 0.213 !       0.63 eA-3
Q164 0.194 0.936 0.151 !       0.63 eA-3
Q165 0.994 0.305 0.709 !       0.63 eA-3
Q166 0.590 0.728 0.039 !       0.63 eA-3
C167 0.984 0.781 0.860 !       0.62 eA-3
Q168 0.907 0.236 0.484 !       0.61 eA-3
Q169 0.860 0.495 0.535 !       0.61 eA-3
Q170 0.088 0.801 0.467 !       0.61 eA-3
C171 0.453 0.211 0.062 !       0.61 eA-3
Q172 0.054 0.805 0.340 !       0.60 eA-3
Q173 0.554 0.780 0.450 !       0.60 eA-3
Q174 0.889 0.253 0.000 !       0.60 eA-3
Q175 0.844 0.811 0.584 !       0.60 eA-3
C176 0.446 0.321 0.577 !       0.60 eA-3
Q177 0.827 0.571 0.148 !       0.59 eA-3
Q178 0.539 0.695 0.319 !       0.59 eA-3
Q179 0.017 0.229 0.561 !       0.59 eA-3
C180 0.816 0.589 0.898 !       0.59 eA-3
Q181 0.205 0.649 0.429 !       0.59 eA-3
C182 0.740 0.361 0.608 !       0.58 eA-3
Q183 0.351 0.017 0.932 !       0.58 eA-3
C184 0.849 0.892 0.407 !       0.58 eA-3
Q185 0.572 0.080-0.017 !       0.57 eA-3
Q186 0.063 0.433 0.463 !       0.57 eA-3
Q187 0.625 0.052 0.256 !       0.55 eA-3
Q188 0.036 0.287 0.331 !       0.55 eA-3
Q189 0.784 0.791 0.473 !       0.54 eA-3
C190 0.959 0.183 0.250 !       0.54 eA-3
Q191 0.124 0.750 0.250 !       0.53 eA-3
Q192 0.982 0.329 0.348 !       0.52 eA-3
Q193 0.444 0.961 0.047 !       0.52 eA-3
Q194 0.366 0.572 0.309 !       0.51 eA-3
Q195 0.204 0.893 0.385 !       0.51 eA-3
Q196 0.345 0.829 0.055 !       0.51 eA-3
Q197 0.947 0.795 0.033 !       0.50 eA-3
;
_refine_diff_density_max 1.656
_refine_diff_density_min -0.818
_refine_diff_density_rms 0.122
_refine_ls_extinction_coef 0.0008(2)
_refine_ls_extinction_expression Fc^*^=kFc[1+0.001xFc^2^\l^3^/sin(2\q)]^-1/4^
_refine_ls_extinction_method SHELXL
_refine_ls_goodness_of_fit_ref 1.014
_refine_ls_hydrogen_treatment constr
_refine_ls_matrix_type full
_refine_ls_number_parameters 321
_refine_ls_number_reflns 2664
_refine_ls_number_restraints 30
_refine_ls_restrained_S_all 1.012
_refine_ls_R_factor_all 0.0867
_refine_ls_R_factor_gt 0.0778
_refine_ls_shift/su_max 0.001
_refine_ls_shift/su_mean 0.000
_refine_ls_structure_factor_coef Fsqd
_refine_ls_weighting_details 'w=1/[\s^2^(Fo^2^)+(0.0828P)^2^+140.7050P] where P=(Fo^2^+2Fc^2^)/3'
_refine_ls_weighting_scheme calc
_refine_ls_wR_factor_gt 0.1952
_refine_ls_wR_factor_ref 0.2016
_reflns_Friedel_coverage 0.000
_reflns_number_gt 2320
_reflns_number_total 2664
_reflns_threshold_expression 'I > 2\s(I)'
_cod_data_source_file d0dt01420f2.cif
_cod_data_source_block mo1_sq
_cod_depositor_comments 'Adding full bibliography for 7704857.cif.'
_cod_database_code 7704857
_shelx_space_group_comment
;
The symmetry employed for this shelxl refinement is uniquely defined
by the following loop, which should always be used as a source of
symmetry information in preference to the above space-group names.
They are only intended as comments.
;
_shelx_estimated_absorpt_t_min 0.987
_shelx_estimated_absorpt_t_max 0.996
_shelxl_version_number 2014-3
_platon_squeeze_void_probe_radius 1.20

loop_
_space_group_symop_operation_xyz
'x, y, z'
'-x+1/2, -y, z+1/2'
'-x, y+1/2, -z'
'x+1/2, -y+1/2, -z+1/2'
'-x, -y, -z'
'x-1/2, y, -z-1/2'
'x, -y-1/2, z'
'-x-1/2, y-1/2, z-1/2'

loop_
_atom_site_label
_atom_site_type_symbol
_atom_site_fract_x
_atom_site_fract_y
_atom_site_fract_z
_atom_site_U_iso_or_equiv
_atom_site_adp_type
_atom_site_occupancy
_atom_site_site_symmetry_order
_atom_site_calc_flag
_atom_site_refinement_flags_posn
_atom_site_refinement_flags_adp
_atom_site_refinement_flags_occupancy
_atom_site_disorder_assembly
_atom_site_disorder_group
Mo1 Mo 0.33908(4) 0.71448(3) 0.03829(14) 0.0267(6) Uani 1 1 d . . . . .
O1 O 0.2844(4) 0.7500 -0.0268(15) 0.036(3) Uani 1 2 d S T P . .
O2 O 0.3972(4) 0.7500 0.0070(14) 0.027(3) Uani 1 2 d S T P . .
O4 O 0.2844(4) 0.6725(2) -0.0394(13) 0.051(3) Uani 1 1 d . . . . .
O5 O 0.3987(3) 0.6717(2) -0.0251(13) 0.036(2) Uani 1 1 d . . . . .
O6 O 0.3365(3) 0.7064(2) 0.2521(11) 0.040(2) Uani 1 1 d . . . . .
O7 O 0.2140(4) 0.6885(3) 0.1339(14) 0.058(3) Uani 1 1 d . . . . .
O3 O 0.3603(4) 0.7007(2) -0.2450(11) 0.034(2) Uani 1 1 d . . . . .
C3 C 0.1995(6) 0.6397(4) -0.0663(18) 0.037(4) Uani 1 1 d . . . . .
C1 C 0.2370(7) 0.6692(4) 0.018(2) 0.038(4) Uani 1 1 d . . . . .
C6 C 0.4630(5) 0.5902(3) -0.3751(19) 0.034(3) Uani 1 1 d . U . . .
H6 H 0.4826 0.5698 -0.3343 0.041 Uiso 1 1 calc R U . . .
C5 C 0.4527(5) 0.5946(4) -0.5525(17) 0.033(3) Uani 1 1 d . . . . .
C4 C 0.1502(7) 0.6304(5) 0.009(2) 0.069(5) Uani 1 1 d . . . . .
H4 H 0.1397 0.6414 0.1134 0.082 Uiso 1 1 calc R U . . .
C7 C 0.4152(5) 0.6475(3) -0.3169(18) 0.033(4) Uani 1 1 d . . . . .
C10 C 0.1162(6) 0.6048(5) -0.070(2) 0.063(5) Uani 1 1 d . . . . .
H10 H 0.0832 0.5983 -0.0165 0.075 Uiso 1 1 calc R U . . .
C8 C 0.4066(6) 0.6516(4) -0.4934(19) 0.043(4) Uani 1 1 d . U . . .
H8 H 0.3869 0.6720 -0.5345 0.052 Uiso 1 1 calc R U . . .
C9 C 0.4265(6) 0.6259(4) -0.6099(19) 0.045(4) Uani 1 1 d . . . . .
H9 H 0.4221 0.6298 -0.7294 0.054 Uiso 1 1 calc R U . . .
C11 C 0.2161(6) 0.6224(4) -0.212(2) 0.058(5) Uani 1 1 d . . . . .
H11 H 0.2513 0.6270 -0.2549 0.070 Uiso 1 1 calc R U . . .
N2 N 0.5260(4) 0.5517(3) -0.9434(14) 0.038(3) Uani 1 1 d . . . . .
N1 N 0.4511(4) 0.5010(3) -0.7809(15) 0.040(3) Uani 1 1 d . . . . .
H1 H 0.4734 0.4998 -0.8682 0.048 Uiso 1 1 calc R U . . .
C15 C 0.0638(5) 0.5727(4) -0.4625(18) 0.034(4) Uani 1 1 d . U . . .
C16 C 0.0713(7) 0.6081(4) -0.546(2) 0.056(4) Uani 1 1 d . . . . .
H16 H 0.0955 0.6266 -0.5090 0.068 Uiso 1 1 calc R U . . .
C24 C 0.5381(6) 0.6102(4) -0.816(2) 0.047(4) Uani 1 1 d . . . . .
H24 H 0.5342 0.6302 -0.7399 0.056 Uiso 1 1 calc R U . . .
C25 C 0.4436(6) 0.6170(4) -0.2597(18) 0.043(4) Uani 1 1 d . . . . .
H25 H 0.4501 0.6141 -0.1405 0.052 Uiso 1 1 calc R U . . .
C14 C 0.0918(6) 0.5611(4) -0.3124(18) 0.043(4) Uani 1 1 d . . . . .
C18 C 0.4701(5) 0.5655(4) -0.6804(18) 0.034(4) Uani 1 1 d . . . . .
C12 C 0.1812(7) 0.5969(4) -0.303(2) 0.066(5) Uani 1 1 d . . . . .
H12 H 0.1919 0.5862 -0.4079 0.079 Uiso 1 1 calc R U . . .
C17 C 0.0853(5) 0.5272(4) -0.2293(18) 0.043(4) Uani 1 1 d . . . . .
C19 C 0.4454(6) 0.5310(4) -0.6686(18) 0.042(4) Uani 1 1 d . . . . .
C20 C 0.5088(6) 0.5747(3) -0.8077(18) 0.035(4) Uani 1 1 d . U . . .
C13 C 0.1302(6) 0.5888(3) -0.2262(19) 0.036(4) Uani 1 1 d . . . . .
C22 C 0.4025(7) 0.5215(4) -0.548(2) 0.061(5) Uani 1 1 d . U . . .
H22 H 0.3887 0.5369 -0.4599 0.074 Uiso 1 1 calc R U . . .
C26 C 0.3908(6) 0.6750(4) -0.193(2) 0.040(4) Uani 1 1 d . . . . .
C27 C 0.1142(6) 0.5126(4) -0.0811(19) 0.056(5) Uani 1 1 d . . . . .
H27 H 0.1408 0.5254 -0.0176 0.067 Uiso 1 1 calc R U . . .
O1W O 0.1892(4) 0.7500 0.0865(12) 0.008(2) Uiso 1 2 d S . P . .
N3 N 0.2761(9) 0.7500 0.552(3) 0.087(6) Uiso 1 2 d S . P . .
C29 C 0.2455(9) 0.7155(5) 0.554(3) 0.115(7) Uiso 1 1 d . . . . .
H29A H 0.2708 0.6949 0.5525 0.172 Uiso 1 1 calc R U . . .
H29B H 0.2234 0.7143 0.6580 0.172 Uiso 1 1 calc R U . . .
H29C H 0.2221 0.7143 0.4529 0.172 Uiso 1 1 calc R U . . .
O2W O 0.1345(10) 0.7500 -0.163(3) 0.154(9) Uiso 1 2 d S . P . .
O3W O 0.1100(10) 0.7500 0.280(3) 0.158(9) Uiso 1 2 d S . P . .
O4W O 0.5207(15) 0.7500 0.293(5) 0.244(15) Uiso 1 2 d S . P . .

loop_
_atom_site_aniso_label
_atom_site_aniso_U_11
_atom_site_aniso_U_22
_atom_site_aniso_U_33
_atom_site_aniso_U_23
_atom_site_aniso_U_13
_atom_site_aniso_U_12
Mo1 0.0337(9) 0.0218(8) 0.0247(9) -0.0014(5) -0.0016(6) -0.0016(5)
O1 0.027(7) 0.041(8) 0.041(8) 0.000 -0.001(6) 0.000
O2 0.016(6) 0.032(7) 0.031(7) 0.000 -0.001(5) 0.000
O4 0.032(6) 0.050(7) 0.071(7) -0.009(5) 0.010(6) -0.017(5)
O5 0.047(6) 0.033(6) 0.030(7) 0.000(5) 0.000(5) 0.006(4)
O6 0.050(6) 0.039(6) 0.031(6) -0.010(4) -0.010(5) 0.000(4)
O7 0.063(7) 0.050(7) 0.062(7) -0.004(6) 0.004(6) -0.019(6)
O3 0.055(6) 0.014(5) 0.035(6) -0.003(4) -0.004(5) 0.019(5)
C3 0.038(10) 0.047(10) 0.028(9) -0.013(8) -0.004(8) -0.010(8)
C1 0.051(12) 0.032(9) 0.032(10) -0.002(8) -0.013(9) 0.012(9)
C6 0.048(7) 0.016(6) 0.039(8) -0.008(6) 0.003(6) 0.007(6)
C5 0.049(9) 0.023(9) 0.027(10) -0.016(8) 0.008(7) -0.005(7)
C4 0.063(12) 0.079(13) 0.064(12) -0.029(10) -0.008(11) -0.043(10)
C7 0.043(9) 0.012(8) 0.044(11) 0.005(8) 0.002(8) -0.004(7)
C10 0.051(11) 0.084(13) 0.054(12) -0.014(11) 0.013(10) -0.030(10)
C8 0.059(8) 0.040(7) 0.031(8) 0.002(7) -0.008(6) 0.001(6)
C9 0.067(10) 0.032(10) 0.036(10) -0.010(9) 0.011(8) 0.013(8)
C11 0.027(9) 0.052(10) 0.096(15) -0.033(11) 0.000(10) -0.015(8)
N2 0.046(7) 0.034(7) 0.036(7) -0.008(6) 0.009(6) -0.007(6)
N1 0.046(7) 0.023(7) 0.050(8) -0.005(7) 0.019(6) 0.000(6)
C15 0.042(7) 0.028(7) 0.033(7) 0.006(7) 0.003(6) -0.003(6)
C16 0.076(12) 0.048(11) 0.046(11) -0.003(9) -0.015(10) -0.019(9)
C24 0.070(11) 0.032(10) 0.039(10) -0.008(7) 0.007(9) -0.004(8)
C25 0.076(11) 0.033(9) 0.020(9) -0.002(8) -0.003(8) -0.007(9)
C14 0.060(10) 0.036(10) 0.032(10) 0.013(9) 0.006(8) -0.003(8)
C18 0.029(8) 0.023(9) 0.050(10) 0.009(8) 0.013(8) -0.002(7)
C12 0.051(11) 0.061(11) 0.085(13) -0.024(11) 0.006(11) 0.001(10)
C17 0.046(9) 0.059(12) 0.024(9) 0.005(9) -0.016(7) -0.015(9)
C19 0.054(10) 0.032(10) 0.039(10) 0.005(9) 0.031(8) -0.004(8)
C20 0.045(7) 0.024(7) 0.038(7) -0.001(6) 0.000(7) -0.001(6)
C13 0.049(11) 0.022(8) 0.037(10) 0.000(8) -0.013(9) -0.015(8)
C22 0.072(8) 0.053(8) 0.059(8) -0.026(7) 0.014(7) -0.010(7)
C26 0.052(10) 0.028(10) 0.041(12) -0.019(9) 0.016(9) -0.002(8)
C27 0.075(11) 0.045(11) 0.048(11) 0.013(9) -0.022(9) -0.033(9)

loop_
_atom_type_symbol
_atom_type_description
_atom_type_scat_dispersion_real
_atom_type_scat_dispersion_imag
_atom_type_scat_source
C C 0.0033 0.0016 'International Tables Vol C Tables 4.2.6.8 and 6.1.1.4'
H H 0.0000 0.0000 'International Tables Vol C Tables 4.2.6.8 and 6.1.1.4'
N N 0.0061 0.0033 'International Tables Vol C Tables 4.2.6.8 and 6.1.1.4'
O O 0.0106 0.0060 'International Tables Vol C Tables 4.2.6.8 and 6.1.1.4'
Mo Mo -1.6832 0.6857 'International Tables Vol C Tables 4.2.6.8 and 6.1.1.4'

loop_
_geom_angle_atom_site_label_1
_geom_angle_atom_site_label_2
_geom_angle_atom_site_label_3
_geom_angle
_geom_angle_site_symmetry_1
_geom_angle_site_symmetry_3
_geom_angle_publ_flag
O6 Mo1 O1 110.3(5) . . ?
O6 Mo1 O2 105.5(4) . . ?
O1 Mo1 O2 91.9(3) . . ?
O6 Mo1 O4 97.4(4) . . ?
O1 Mo1 O4 88.1(4) . . ?
O2 Mo1 O4 155.5(4) . . ?
O6 Mo1 O5 97.0(4) . . ?
O1 Mo1 O5 151.8(4) . . ?
O2 Mo1 O5 87.3(3) . . ?
O4 Mo1 O5 81.3(4) . . ?
O6 Mo1 O3 154.9(4) . . ?
O1 Mo1 O3 93.2(4) . . ?
O2 Mo1 O3 81.9(4) . . ?
O4 Mo1 O3 73.6(4) . . ?
O5 Mo1 O3 58.8(3) . . ?
O6 Mo1 Mo1 100.0(3) . 7_575 ?
O1 Mo1 Mo1 48.0(2) . 7_575 ?
O2 Mo1 Mo1 48.3(2) . 7_575 ?
O4 Mo1 Mo1 136.0(3) . 7_575 ?
O5 Mo1 Mo1 135.2(2) . 7_575 ?
O3 Mo1 Mo1 102.5(2) . 7_575 ?
O6 Mo1 C26 126.5(5) . . ?
O1 Mo1 C26 121.7(5) . . ?
O2 Mo1 C26 85.6(4) . . ?
O4 Mo1 C26 73.7(4) . . ?
O5 Mo1 C26 30.1(4) . . ?
O3 Mo1 C26 28.8(4) . . ?
Mo1 Mo1 C26 123.2(3) 7_575 . ?
Mo1 O1 Mo1 84.0(4) 7_575 . ?
Mo1 O2 Mo1 83.5(4) 7_575 . ?
C1 O4 Mo1 123.9(9) . . ?
C26 O5 Mo1 93.2(8) . . ?
C26 O3 Mo1 89.5(8) . . ?
C11 C3 C4 119.7(13) . . ?
C11 C3 C1 119.5(14) . . ?
C4 C3 C1 120.7(14) . . ?
O4 C1 O7 127.7(14) . . ?
O4 C1 C3 117.8(14) . . ?
O7 C1 C3 114.4(15) . . ?
C25 C6 C5 118.8(12) . . ?
C9 C5 C6 119.5(12) . . ?
C9 C5 C18 119.9(12) . . ?
C6 C5 C18 120.6(12) . . ?
C3 C4 C10 120.5(15) . . ?
C25 C7 C8 118.5(13) . . ?
C25 C7 C26 122.0(13) . . ?
C8 C7 C26 119.5(13) . . ?
C13 C10 C4 121.0(14) . . ?
C9 C8 C7 120.8(13) . . ?
C5 C9 C8 120.7(13) . . ?
C3 C11 C12 121.7(14) . . ?
C15 N2 C20 105.1(10) 6_654 . ?
C19 N1 C17 109.1(10) . 2_564 ?
N2 C15 C14 125.7(12) 6_554 . ?
N2 C15 C16 109.7(12) 6_554 . ?
C14 C15 C16 124.6(13) . . ?
C24 C16 C15 108.9(13) 6_554 . ?
C16 C24 C20 106.2(12) 6_654 . ?
C7 C25 C6 121.6(13) . . ?
C17 C14 C15 125.8(13) . . ?
C17 C14 C13 116.7(12) . . ?
C15 C14 C13 117.3(12) . . ?
C19 C18 C20 123.5(12) . . ?
C19 C18 C5 117.6(12) . . ?
C20 C18 C5 118.9(11) . . ?
C13 C12 C11 117.1(14) . . ?
C14 C17 N1 125.4(12) . 2_565 ?
C14 C17 C27 129.2(13) . . ?
N1 C17 C27 105.4(12) 2_565 . ?
C18 C19 N1 128.0(12) . . ?
C18 C19 C22 124.9(13) . . ?
N1 C19 C22 106.6(12) . . ?
C18 C20 N2 125.7(12) . . ?
C18 C20 C24 124.3(13) . . ?
N2 C20 C24 109.9(11) . . ?
C10 C13 C12 119.7(13) . . ?
C10 C13 C14 120.3(14) . . ?
C12 C13 C14 119.9(14) . . ?
C27 C22 C19 108.6(13) 2_564 . ?
O3 C26 O5 118.0(11) . . ?
O3 C26 C7 121.5(14) . . ?
O5 C26 C7 120.4(14) . . ?
O3 C26 Mo1 61.7(6) . . ?
O5 C26 Mo1 56.7(6) . . ?
C7 C26 Mo1 171.3(9) . . ?
C22 C27 C17 110.3(13) 2_565 . ?
C29 N3 C29 118(2) . 7_575 ?

loop_
_geom_bond_atom_site_label_1
_geom_bond_atom_site_label_2
_geom_bond_distance
_geom_bond_site_symmetry_2
_geom_bond_publ_flag
Mo1 O6 1.660(9) . ?
Mo1 O1 1.908(8) . ?
Mo1 O2 1.919(8) . ?
Mo1 O4 2.094(9) . ?
Mo1 O5 2.167(8) . ?
Mo1 O3 2.280(8) . ?
Mo1 Mo1 2.554(2) 7_575 ?
Mo1 C26 2.590(13) . ?
O1 Mo1 1.908(8) 7_575 ?
O2 Mo1 1.919(8) 7_575 ?
O4 C1 1.238(17) . ?
O5 C26 1.302(16) . ?
O7 C1 1.254(16) . ?
O3 C26 1.248(16) . ?
C3 C11 1.337(19) . ?
C3 C4 1.369(19) . ?
C3 C1 1.54(2) . ?
C6 C25 1.387(17) . ?
C6 C5 1.388(18) . ?
C5 C9 1.363(18) . ?
C5 C18 1.493(18) . ?
C4 C10 1.37(2) . ?
C7 C25 1.368(18) . ?
C7 C8 1.374(18) . ?
C7 C26 1.493(18) . ?
C10 C13 1.367(19) . ?
C8 C9 1.371(18) . ?
C11 C12 1.43(2) . ?
N2 C15 1.390(16) 6_654 ?
N2 C20 1.391(16) . ?
N1 C19 1.388(16) . ?
N1 C17 1.401(16) 2_564 ?
C15 N2 1.390(16) 6_554 ?
C15 C14 1.397(18) . ?
C15 C16 1.435(19) . ?
C16 C24 1.332(19) 6_554 ?
C24 C16 1.332(19) 6_654 ?
C24 C20 1.464(18) . ?
C14 C17 1.381(19) . ?
C14 C13 1.516(19) . ?
C18 C19 1.380(17) . ?
C18 C20 1.391(17) . ?
C12 C13 1.400(19) . ?
C17 N1 1.401(16) 2_565 ?
C17 C27 1.432(19) . ?
C19 C22 1.435(19) . ?
C22 C27 1.316(18) 2_564 ?
C27 C22 1.316(18) 2_565 ?
N3 C29 1.45(2) . ?
N3 C29 1.45(2) 7_575 ?

loop_
_platon_squeeze_void_nr
_platon_squeeze_void_average_x
_platon_squeeze_void_average_y
_platon_squeeze_void_average_z
_platon_squeeze_void_volume
_platon_squeeze_void_count_electrons
_platon_squeeze_void_content
1 0.250 0.000 -0.008 404 111 ' '
2 0.750 0.000 -0.038 404 111 ' '
3 0.966 0.250 0.257 198 35 ' '
4 0.466 0.250 0.242 199 35 ' '
5 0.250 0.500 -0.028 404 111 ' '
6 0.750 0.500 -0.056 404 111 ' '
7 0.034 0.750 -0.258 198 35 ' '
8 0.534 0.750 -0.243 198 35 ' '
